data_1572983
loop_
_publ_author_name
'Zhang, Zixuan'
'Wu, Jin'
'Lu, Haipeng'

_publ_section_title
;
 Deciphering the electronic and structural origin of chiroptical activity
 of chiral 2D perovskites.
;
_journal_issue 48
_journal_name_full 'Chemical science'
_journal_page_first 20440
_journal_page_last 20447
_journal_paper_doi 10.1039/d4sc04915b
_journal_volume 15
_journal_year 2024
_chemical_absolute_configuration ad
_chemical_formula_moiety 'I4 Pb, 2(C8 H11 Br N)'
_chemical_formula_sum 'C16 H22 Br2 I4 N2 Pb'
_chemical_formula_weight 1116.96
_space_group_crystal_system monoclinic
_space_group_IT_number 4
_space_group_name_Hall 'P 2yb'
_space_group_name_H-M_alt 'P 1 21 1'
_atom_sites_solution_hydrogens geom
_atom_sites_solution_primary iterative
_audit_creation_date 2023-12-07
_audit_creation_method
;
Olex2 1.5-alpha
(compiled 2023.11.24 svn.r209d9fb2 for OlexSys, GUI svn.r6869)
;
_audit_update_record
;
2024-04-16 deposited with the CCDC.	2024-10-30 downloaded from the CCDC.
;
_cell_angle_alpha 90
_cell_angle_beta 98.883(2)
_cell_angle_gamma 90
_cell_formula_units_Z 2
_cell_length_a 9.1768(2)
_cell_length_b 8.2407(2)
_cell_length_c 17.8463(5)
_cell_measurement_reflns_used 4917
_cell_measurement_temperature 173.00(10)
_cell_measurement_theta_max 74.0610
_cell_measurement_theta_min 4.8740
_cell_volume 1333.41(6)
_computing_cell_refinement 'CrysAlisPro 1.171.42.49 (Rigaku OD, 2022)'
_computing_data_collection 'CrysAlisPro 1.171.42.49 (Rigaku OD, 2022)'
_computing_data_reduction 'CrysAlisPro 1.171.42.49 (Rigaku OD, 2022)'
_computing_molecular_graphics 'Olex2 1.5-alpha (Dolomanov et al., 2009)'
_computing_publication_material 'Olex2 1.5-alpha (Dolomanov et al., 2009)'
_computing_structure_refinement 'SHELXL 2019/3 (Sheldrick, 2015)'
_computing_structure_solution 'olex2.solve 1.5-alpha (Bourhis et al., 2015)'
_diffrn_ambient_environment N~2~
_diffrn_ambient_temperature 173.00(10)
_diffrn_detector 'CCD plate'
_diffrn_detector_area_resol_mean 10.3577
_diffrn_detector_type Atlas
_diffrn_measured_fraction_theta_full 0.997
_diffrn_measured_fraction_theta_max 0.972
_diffrn_measurement_details
;
List of Runs (angles in degrees, time in seconds):

  # Type    Start    End  Width  t~exp~   \w     \q     \k     \f   Frames
#--------------------------------------------------------------------------
  1  \w     13.00 116.00   1.00    4.00    --   39.70  37.00   0.00  103
  2  \w     12.00 106.00   1.00    4.00    --   39.70  57.00-120.00   94
  3  \w    -21.00  71.00   1.00    4.00    --   39.70 -77.00  90.00   92
  4  \w     80.00 127.00   1.00   11.00    --  107.44  45.00 120.00   47
  5  \w     77.00 158.00   1.00   11.00    --  107.44  61.00   0.00   81
  6  \w     32.00 103.00   1.00   11.00    --  107.44 -94.00 -30.00   71
  7  \w    104.00 178.00   1.00   11.00    --  107.44 111.00  30.00   74
  8  \w     80.00 116.00   1.00   11.00    --  107.44  45.00  90.00   36
  9  \w    127.00 170.00   1.00   11.00    --  107.44  45.00  90.00   43
 10  \w     39.00 108.00   1.00   11.00    --  107.44-111.00-120.00   69
 11  \w    139.00 178.00   1.00   11.00    --  107.44  45.00 120.00   39
 12  \w     29.00 141.00   1.00   11.00    --  107.44 -77.00  30.00  112
 13  \w     33.00  99.00   1.00   11.00    --  107.44 -30.00  90.00   66
 14  \w    113.00 138.00   1.00   11.00    --  107.44 -30.00  90.00   25
 15  \w    108.00 133.00   1.00   11.00    --  107.44 111.00-180.00   25
;
_diffrn_measurement_device 'kappa diffractometer'
_diffrn_measurement_device_type 'SuperNova, Dual, Cu at home/near, Atlas'
_diffrn_measurement_method '\w scans'
_diffrn_orient_matrix_type 'CrysAlisPro convention (1999,Acta A55,543-557)'
_diffrn_orient_matrix_UB_11 -0.1512581000
_diffrn_orient_matrix_UB_12 0.0023984000
_diffrn_orient_matrix_UB_13 0.0273098000
_diffrn_orient_matrix_UB_21 0.0753700000
_diffrn_orient_matrix_UB_22 0.0480140000
_diffrn_orient_matrix_UB_23 0.0801174000
_diffrn_orient_matrix_UB_31 -0.0181100000
_diffrn_orient_matrix_UB_32 0.1806027000
_diffrn_orient_matrix_UB_33 -0.0216886000
_diffrn_radiation_monochromator mirror
_diffrn_radiation_probe x-ray
_diffrn_radiation_type 'Cu K\a'
_diffrn_radiation_wavelength 1.54184
_diffrn_reflns_av_R_equivalents 0.0302
_diffrn_reflns_av_unetI/netI 0.0437
_diffrn_reflns_Laue_measured_fraction_full 0.997
_diffrn_reflns_Laue_measured_fraction_max 0.972
_diffrn_reflns_limit_h_max 11
_diffrn_reflns_limit_h_min -11
_diffrn_reflns_limit_k_max 10
_diffrn_reflns_limit_k_min -8
_diffrn_reflns_limit_l_max 21
_diffrn_reflns_limit_l_min -21
_diffrn_reflns_number 7755
_diffrn_reflns_point_group_measured_fraction_full 0.853
_diffrn_reflns_point_group_measured_fraction_max 0.817
_diffrn_reflns_theta_full 67.684
_diffrn_reflns_theta_max 74.263
_diffrn_reflns_theta_min 4.878
_diffrn_source 'micro-focus sealed X-ray tube'
_diffrn_source_current 0.80
_diffrn_source_power 0.040
_diffrn_source_target Cu
_diffrn_source_type 'SuperNova (Cu) X-ray Source'
_diffrn_source_voltage 50
_exptl_absorpt_coefficient_mu 52.197
_exptl_absorpt_correction_T_max 1.00000
_exptl_absorpt_correction_T_min 0.66664
_exptl_absorpt_correction_type multi-scan
_exptl_absorpt_process_details
;
CrysAlisPro 1.171.42.49 (Rigaku Oxford Diffraction, 2022)
Empirical absorption correction using spherical harmonics,
implemented in SCALE3 ABSPACK scaling algorithm.
;
_exptl_crystal_colour yellow
_exptl_crystal_colour_primary yellow
_exptl_crystal_density_diffrn 2.782
_exptl_crystal_description plate
_exptl_crystal_F_000 992
_exptl_crystal_size_max 0.03
_exptl_crystal_size_mid 0.03
_exptl_crystal_size_min 0.02
_refine_diff_density_max 1.043
_refine_diff_density_min -0.830
_refine_diff_density_rms 0.148
_refine_ls_abs_structure_details
;
 Flack x determined using 1421 quotients [(I+)-(I-)]/[(I+)+(I-)]
 (Parsons, Flack and Wagner, Acta Cryst. B69 (2013) 249-259).
;
_refine_ls_abs_structure_Flack 0.004(9)
_refine_ls_extinction_method none
_refine_ls_goodness_of_fit_ref 1.004
_refine_ls_hydrogen_treatment constr
_refine_ls_matrix_type full
_refine_ls_number_parameters 230
_refine_ls_number_reflns 4452
_refine_ls_number_restraints 55
_refine_ls_restrained_S_all 1.004
_refine_ls_R_factor_all 0.0280
_refine_ls_R_factor_gt 0.0251
_refine_ls_shift/su_max 0.001
_refine_ls_shift/su_mean 0.000
_refine_ls_structure_factor_coef Fsqd
_refine_ls_weighting_details 'w=1/[\s^2^(Fo^2^)+(0.0207P)^2^] where P=(Fo^2^+2Fc^2^)/3'
_refine_ls_weighting_scheme calc
_refine_ls_wR_factor_gt 0.0548
_refine_ls_wR_factor_ref 0.0559
_reflns_Friedel_coverage 0.565
_reflns_Friedel_fraction_full 0.685
_reflns_Friedel_fraction_max 0.636
_reflns_number_gt 4199
_reflns_number_total 4452
_reflns_threshold_expression 'I > 2\s(I)'
_cod_data_source_file d4sc04915b2.cif
_cod_data_source_block zixuan49a_173k_auto
_cod_depositor_comments 'Adding full bibliography for 1572979--1572983.cif.'
_cod_original_cell_volume 1333.40(6)
_cod_database_code 1572983
_shelx_shelxl_version_number 2019/3
_shelx_space_group_comment
;
The symmetry employed for this shelxl refinement is uniquely defined
by the following loop, which should always be used as a source of
symmetry information in preference to the above space-group names.
They are only intended as comments.
;
_shelx_estimated_absorpt_t_max 0.422
_shelx_estimated_absorpt_t_min 0.303
_olex2_refinement_description
;
1. Fixed Uiso
 At 1.2 times of:
  All C(H) groups, All N(H,H,H) groups
 At 1.5 times of:
  All C(H,H,H) groups
2. Uiso/Uaniso restraints and constraints
Uanis(C15) \\sim Ueq, Uanis(C16) \\sim Ueq, Uanis(C11) \\sim Ueq, Uanis(C12)
\\sim Ueq, Uanis(C13) \\sim Ueq, Uanis(C14) \\sim Ueq, Uanis(C17) \\sim Ueq,
Uanis(C18) \\sim Ueq, Uanis(N2) \\sim Ueq: with sigma of 0.003 and sigma for
terminal atoms of 0.01
3.a Ternary CH refined with riding coordinates:
 C17(H17), C7(H7)
3.b Aromatic/amide H refined with riding coordinates:
 C12(H12), C14(H14), C15(H15), C16(H16), C2(H2), C4(H4), C5(H5), C6(H6)
3.c Idealised Me refined as rotating group:
 N2(H2A,H2B,H2C), C18(H18A,H18B,H18C), N1(H1A,H1B,H1C), C8(H8A,H8B,H8C)
;
_olex2_submission_special_instructions 'No special instructions were received'
_oxdiff_exptl_absorpt_empirical_details
;
Empirical correction (ABSPACK) includes:
- Absorption correction using spherical harmonics
- Frame scaling
;
_oxdiff_exptl_absorpt_empirical_full_max 1.699
_oxdiff_exptl_absorpt_empirical_full_min 0.703

loop_
_space_group_symop_operation_xyz
'x, y, z'
'-x, y+1/2, -z'

loop_
_atom_site_label
_atom_site_type_symbol
_atom_site_fract_x
_atom_site_fract_y
_atom_site_fract_z
_atom_site_U_iso_or_equiv
_atom_site_adp_type
_atom_site_occupancy
_atom_site_site_symmetry_order
_atom_site_calc_flag
_atom_site_refinement_flags_posn
_atom_site_refinement_flags_adp
_atom_site_refinement_flags_occupancy
_atom_site_disorder_assembly
_atom_site_disorder_group
Pb1 Pb 0.74943(4) 0.31981(5) 0.49896(2) 0.01509(8) Uani 1 1 d . . . . .
I1 I 0.66537(7) 0.37552(8) 0.32092(4) 0.02171(15) Uani 1 1 d . . . . .
I2 I 0.57236(7) -0.01775(7) 0.48034(4) 0.01932(13) Uani 1 1 d . . . . .
I3 I 0.82542(6) 0.32912(8) 0.67882(3) 0.01873(13) Uani 1 1 d . . . . .
I4 I 0.95346(7) 0.63456(7) 0.51084(4) 0.02264(14) Uani 1 1 d . . . . .
Br2 Br 0.8635(2) 0.43238(18) 0.08246(8) 0.0541(4) Uani 1 1 d . . . . .
N2 N 0.7861(9) 0.8093(11) 0.3346(5) 0.0232(17) Uani 1 1 d . U . . .
H2A H 0.757146 0.703751 0.329673 0.028 Uiso 1 1 calc R U . . .
H2B H 0.754941 0.853118 0.376137 0.028 Uiso 1 1 calc R U . . .
H2C H 0.886244 0.814850 0.339966 0.028 Uiso 1 1 calc R U . . .
C11 C 0.7978(12) 0.8533(12) 0.1978(6) 0.024(2) Uani 1 1 d . U . . .
C12 C 0.7951(12) 0.6920(13) 0.1743(6) 0.024(2) Uani 1 1 d . U . . .
H12 H 0.743154 0.611908 0.197880 0.028 Uiso 1 1 calc R U . . .
C13 C 0.8695(12) 0.6527(15) 0.1163(6) 0.029(2) Uani 1 1 d . U . . .
C14 C 0.9487(15) 0.7627(17) 0.0799(8) 0.041(3) Uani 1 1 d . U . . .
H14 H 1.002673 0.731020 0.040948 0.049 Uiso 1 1 calc R U . . .
C15 C 0.9439(15) 0.9236(18) 0.1044(8) 0.044(3) Uani 1 1 d . U . . .
H15 H 0.991574 1.005169 0.079341 0.053 Uiso 1 1 calc R U . . .
C16 C 0.8730(13) 0.9669(15) 0.1629(7) 0.032(2) Uani 1 1 d . U . . .
H16 H 0.875790 1.076482 0.179633 0.039 Uiso 1 1 calc R U . . .
C17 C 0.7186(12) 0.9044(14) 0.2634(6) 0.026(2) Uani 1 1 d . U . . .
H17 H 0.735746 1.022918 0.273186 0.032 Uiso 1 1 calc R U . . .
C18 C 0.5546(14) 0.8729(19) 0.2502(9) 0.046(3) Uani 1 1 d . U . . .
H18A H 0.536355 0.757935 0.238291 0.069 Uiso 1 1 calc R U . . .
H18B H 0.507673 0.939514 0.207749 0.069 Uiso 1 1 calc R U . . .
H18C H 0.513390 0.900879 0.296036 0.069 Uiso 1 1 calc R U . . .
Br1 Br 0.3703(2) 0.6502(2) 0.04478(9) 0.0576(4) Uani 1 1 d . . . . .
N1 N 0.3067(9) 0.2445(10) 0.3465(5) 0.0188(17) Uani 1 1 d . . . . .
H1A H 0.264850 0.145656 0.335135 0.023 Uiso 1 1 calc R U . . .
H1B H 0.296199 0.272146 0.394795 0.023 Uiso 1 1 calc R U . . .
H1C H 0.404232 0.240193 0.342517 0.023 Uiso 1 1 calc R U . . .
C1 C 0.2684(11) 0.3423(13) 0.2126(6) 0.021(2) Uani 1 1 d . . . . .
C2 C 0.2986(12) 0.4802(15) 0.1726(6) 0.028(2) Uani 1 1 d . . . . .
H2 H 0.297245 0.584870 0.194864 0.033 Uiso 1 1 calc R U . . .
C3 C 0.3307(12) 0.4616(16) 0.1000(6) 0.029(2) Uani 1 1 d . . . . .
C4 C 0.3359(13) 0.3114(18) 0.0668(7) 0.035(3) Uani 1 1 d . . . . .
H4 H 0.362232 0.299622 0.017632 0.042 Uiso 1 1 calc R U . . .
C5 C 0.3007(14) 0.1763(16) 0.1085(7) 0.034(3) Uani 1 1 d . . . . .
H5 H 0.298985 0.071576 0.086164 0.041 Uiso 1 1 calc R U . . .
C6 C 0.2689(13) 0.1921(13) 0.1805(6) 0.027(2) Uani 1 1 d . . . . .
H6 H 0.247175 0.098878 0.208101 0.032 Uiso 1 1 calc R U . . .
C7 C 0.2317(11) 0.3694(11) 0.2923(6) 0.019(2) Uani 1 1 d . . . . .
H7 H 0.270119 0.478632 0.310005 0.023 Uiso 1 1 calc R U . . .
C8 C 0.0662(12) 0.3660(13) 0.2954(7) 0.029(3) Uani 1 1 d . . . . .
H8A H 0.028666 0.255549 0.285291 0.043 Uiso 1 1 calc R U . . .
H8B H 0.015185 0.440094 0.257150 0.043 Uiso 1 1 calc R U . . .
H8C H 0.048712 0.400100 0.345894 0.043 Uiso 1 1 calc R U . . .

loop_
_atom_site_aniso_label
_atom_site_aniso_U_11
_atom_site_aniso_U_22
_atom_site_aniso_U_33
_atom_site_aniso_U_23
_atom_site_aniso_U_13
_atom_site_aniso_U_12
Pb1 0.01512(15) 0.01111(15) 0.01918(16) -0.00090(13) 0.00308(11) -0.00042(13)
I1 0.0210(3) 0.0232(3) 0.0211(3) 0.0027(2) 0.0041(2) -0.0041(2)
I2 0.0200(3) 0.0128(3) 0.0257(3) 0.0011(2) 0.0051(2) -0.0051(2)
I3 0.0220(3) 0.0148(3) 0.0197(3) 0.0009(3) 0.0043(2) 0.0021(2)
I4 0.0242(3) 0.0142(3) 0.0310(3) -0.0019(2) 0.0092(3) -0.0087(2)
Br2 0.0932(12) 0.0401(8) 0.0321(7) -0.0090(6) 0.0199(8) 0.0151(8)
N2 0.026(4) 0.021(4) 0.023(4) -0.006(4) 0.007(3) 0.003(4)
C11 0.025(3) 0.023(4) 0.024(3) 0.004(3) 0.002(3) 0.002(3)
C12 0.028(3) 0.024(4) 0.020(3) 0.002(3) 0.006(3) 0.001(3)
C13 0.031(4) 0.029(4) 0.026(3) 0.001(3) 0.003(3) 0.000(3)
C14 0.042(4) 0.046(4) 0.037(4) 0.000(3) 0.010(3) 0.000(3)
C15 0.045(4) 0.047(4) 0.042(4) 0.005(3) 0.010(3) -0.009(3)
C16 0.035(4) 0.032(4) 0.030(4) 0.007(3) 0.002(3) -0.004(3)
C17 0.029(3) 0.024(3) 0.027(3) 0.002(3) 0.006(3) 0.000(3)
C18 0.026(5) 0.063(8) 0.046(7) -0.008(6) -0.001(5) 0.015(5)
Br1 0.0730(11) 0.0601(10) 0.0433(8) 0.0226(7) 0.0198(7) -0.0174(9)
N1 0.021(4) 0.017(4) 0.018(4) -0.003(3) 0.004(3) -0.006(3)
C1 0.021(5) 0.023(5) 0.020(5) -0.004(4) 0.008(4) 0.001(4)
C2 0.028(5) 0.029(6) 0.027(6) 0.002(5) 0.005(4) 0.003(5)
C3 0.027(5) 0.040(7) 0.021(5) 0.011(5) 0.009(4) -0.004(5)
C4 0.030(5) 0.053(8) 0.024(6) 0.000(6) 0.010(4) 0.009(6)
C5 0.049(7) 0.029(6) 0.024(6) -0.004(5) 0.006(5) 0.005(5)
C6 0.036(6) 0.023(6) 0.024(5) 0.005(4) 0.011(5) 0.004(4)
C7 0.020(5) 0.011(5) 0.029(5) 0.000(3) 0.008(4) -0.002(3)
C8 0.021(5) 0.032(7) 0.035(6) 0.009(4) 0.010(5) 0.008(4)

loop_
_atom_type_symbol
_atom_type_description
_atom_type_scat_dispersion_real
_atom_type_scat_dispersion_imag
_atom_type_scat_source
C C 0.0181 0.0091 'International Tables Vol C Tables 4.2.6.8 and 6.1.1.4'
H H 0.0000 0.0000 'International Tables Vol C Tables 4.2.6.8 and 6.1.1.4'
Br Br -0.6763 1.2805 'International Tables Vol C Tables 4.2.6.8 and 6.1.1.4'
I I -0.3257 6.8362 'International Tables Vol C Tables 4.2.6.8 and 6.1.1.4'
N N 0.0311 0.0180 'International Tables Vol C Tables 4.2.6.8 and 6.1.1.4'
Pb Pb -4.0753 8.5060 'International Tables Vol C Tables 4.2.6.8 and 6.1.1.4'

loop_
_geom_angle_atom_site_label_1
_geom_angle_atom_site_label_2
_geom_angle_atom_site_label_3
_geom_angle
_geom_angle_site_symmetry_1
_geom_angle_site_symmetry_3
_geom_angle_publ_flag
I1 Pb1 I2 88.906(19) . . ?
I1 Pb1 I2 88.296(19) . 2_656 ?
I1 Pb1 I4 89.91(2) . . ?
I2 Pb1 I2 85.188(11) . 2_656 ?
I3 Pb1 I1 170.22(2) . . ?
I3 Pb1 I2 98.85(2) . . ?
I3 Pb1 I2 86.444(18) . 2_656 ?
I3 Pb1 I4 83.00(2) . . ?
I4 Pb1 I1 95.32(2) 2_746 . ?
I4 Pb1 I2 173.81(2) . . ?
I4 Pb1 I2 100.852(19) . 2_656 ?
I4 Pb1 I2 174.06(2) 2_746 2_656 ?
I4 Pb1 I2 90.169(19) 2_746 . ?
I4 Pb1 I3 90.627(19) 2_746 . ?
I4 Pb1 I4 83.889(10) 2_746 . ?
Pb1 I2 Pb1 141.56(2) . 2_646 ?
Pb1 I4 Pb1 153.45(2) 2_756 . ?
H2A N2 H2B 109.5 . . ?
H2A N2 H2C 109.5 . . ?
H2B N2 H2C 109.5 . . ?
C17 N2 H2A 109.5 . . ?
C17 N2 H2B 109.5 . . ?
C17 N2 H2C 109.5 . . ?
C12 C11 C17 120.3(10) . . ?
C16 C11 C12 120.1(11) . . ?
C16 C11 C17 119.5(10) . . ?
C11 C12 H12 121.1 . . ?
C13 C12 C11 117.9(10) . . ?
C13 C12 H12 121.1 . . ?
C12 C13 Br2 118.1(8) . . ?
C12 C13 C14 124.1(12) . . ?
C14 C13 Br2 117.7(9) . . ?
C13 C14 H14 122.3 . . ?
C13 C14 C15 115.4(13) . . ?
C15 C14 H14 122.3 . . ?
C14 C15 H15 119.0 . . ?
C16 C15 C14 122.0(13) . . ?
C16 C15 H15 119.0 . . ?
C11 C16 H16 119.9 . . ?
C15 C16 C11 120.3(12) . . ?
C15 C16 H16 119.9 . . ?
N2 C17 H17 108.7 . . ?
C11 C17 N2 108.2(9) . . ?
C11 C17 H17 108.7 . . ?
C18 C17 N2 107.8(10) . . ?
C18 C17 C11 114.4(10) . . ?
C18 C17 H17 108.7 . . ?
C17 C18 H18A 109.5 . . ?
C17 C18 H18B 109.5 . . ?
C17 C18 H18C 109.5 . . ?
H18A C18 H18B 109.5 . . ?
H18A C18 H18C 109.5 . . ?
H18B C18 H18C 109.5 . . ?
H1A N1 H1B 109.5 . . ?
H1A N1 H1C 109.5 . . ?
H1B N1 H1C 109.5 . . ?
C7 N1 H1A 109.5 . . ?
C7 N1 H1B 109.5 . . ?
C7 N1 H1C 109.5 . . ?
C2 C1 C7 116.6(9) . . ?
C6 C1 C2 120.9(10) . . ?
C6 C1 C7 122.6(10) . . ?
C1 C2 H2 120.7 . . ?
C3 C2 C1 118.5(11) . . ?
C3 C2 H2 120.7 . . ?
C2 C3 Br1 118.7(10) . . ?
C4 C3 Br1 119.3(9) . . ?
C4 C3 C2 122.1(11) . . ?
C3 C4 H4 121.4 . . ?
C3 C4 C5 117.3(10) . . ?
C5 C4 H4 121.4 . . ?
C4 C5 H5 119.2 . . ?
C6 C5 C4 121.5(12) . . ?
C6 C5 H5 119.2 . . ?
C1 C6 C5 119.7(11) . . ?
C1 C6 H6 120.2 . . ?
C5 C6 H6 120.2 . . ?
N1 C7 C1 110.8(8) . . ?
N1 C7 H7 108.0 . . ?
N1 C7 C8 108.8(8) . . ?
C1 C7 H7 108.0 . . ?
C1 C7 C8 113.2(9) . . ?
C8 C7 H7 108.0 . . ?
C7 C8 H8A 109.5 . . ?
C7 C8 H8B 109.5 . . ?
C7 C8 H8C 109.5 . . ?
H8A C8 H8B 109.5 . . ?
H8A C8 H8C 109.5 . . ?
H8B C8 H8C 109.5 . . ?

loop_
_geom_bond_atom_site_label_1
_geom_bond_atom_site_label_2
_geom_bond_distance
_geom_bond_site_symmetry_2
_geom_bond_publ_flag
Pb1 I1 3.1849(8) . ?
Pb1 I2 3.3144(7) 2_656 ?
Pb1 I2 3.2128(7) . ?
Pb1 I3 3.1787(7) . ?
Pb1 I4 3.1531(7) 2_746 ?
Pb1 I4 3.1868(7) . ?
Br2 C13 1.912(12) . ?
N2 H2A 0.9100 . ?
N2 H2B 0.9100 . ?
N2 H2C 0.9100 . ?
N2 C17 1.538(14) . ?
C11 C12 1.393(15) . ?
C11 C16 1.369(15) . ?
C11 C17 1.530(15) . ?
C12 H12 0.9500 . ?
C12 C13 1.364(16) . ?
C13 C14 1.385(18) . ?
C14 H14 0.9500 . ?
C14 C15 1.40(2) . ?
C15 H15 0.9500 . ?
C15 C16 1.361(19) . ?
C16 H16 0.9500 . ?
C17 H17 1.0000 . ?
C17 C18 1.509(16) . ?
C18 H18A 0.9800 . ?
C18 H18B 0.9800 . ?
C18 H18C 0.9800 . ?
Br1 C3 1.905(11) . ?
N1 H1A 0.9100 . ?
N1 H1B 0.9100 . ?
N1 H1C 0.9100 . ?
N1 C7 1.505(13) . ?
C1 C2 1.391(16) . ?
C1 C6 1.364(15) . ?
C1 C7 1.528(14) . ?
C2 H2 0.9500 . ?
C2 C3 1.382(15) . ?
C3 C4 1.376(19) . ?
C4 H4 0.9500 . ?
C4 C5 1.404(19) . ?
C5 H5 0.9500 . ?
C5 C6 1.368(16) . ?
C6 H6 0.9500 . ?
C7 H7 1.0000 . ?
C7 C8 1.529(13) . ?
C8 H8A 0.9800 . ?
C8 H8B 0.9800 . ?
C8 H8C 0.9800 . ?

loop_
_geom_torsion_atom_site_label_1
_geom_torsion_atom_site_label_2
_geom_torsion_atom_site_label_3
_geom_torsion_atom_site_label_4
_geom_torsion
_geom_torsion_site_symmetry_1
_geom_torsion_site_symmetry_2
_geom_torsion_site_symmetry_3
_geom_torsion_site_symmetry_4
_geom_torsion_publ_flag
Br2 C13 C14 C15 177.1(10) . . . . ?
C11 C12 C13 Br2 -178.9(8) . . . . ?
C11 C12 C13 C14 0.7(18) . . . . ?
C12 C11 C16 C15 0.9(18) . . . . ?
C12 C11 C17 N2 60.0(13) . . . . ?
C12 C11 C17 C18 -60.2(15) . . . . ?
C12 C13 C14 C15 -2(2) . . . . ?
C13 C14 C15 C16 4(2) . . . . ?
C14 C15 C16 C11 -3(2) . . . . ?
C16 C11 C12 C13 0.2(17) . . . . ?
C16 C11 C17 N2 -119.1(11) . . . . ?
C16 C11 C17 C18 120.6(13) . . . . ?
C17 C11 C12 C13 -179.0(10) . . . . ?
C17 C11 C16 C15 -179.9(11) . . . . ?
Br1 C3 C4 C5 -177.8(9) . . . . ?
C1 C2 C3 Br1 179.4(8) . . . . ?
C1 C2 C3 C4 -1.1(17) . . . . ?
C2 C1 C6 C5 0.6(17) . . . . ?
C2 C1 C7 N1 -138.0(9) . . . . ?
C2 C1 C7 C8 99.5(11) . . . . ?
C2 C3 C4 C5 2.8(17) . . . . ?
C3 C4 C5 C6 -2.8(18) . . . . ?
C4 C5 C6 C1 1.2(19) . . . . ?
C6 C1 C2 C3 -0.7(16) . . . . ?
C6 C1 C7 N1 43.4(13) . . . . ?
C6 C1 C7 C8 -79.1(13) . . . . ?
C7 C1 C2 C3 -179.3(10) . . . . ?
C7 C1 C6 C5 179.1(10) . . . . ?
